data_4327948
loop_
_publ_author_name
'Virendra Kumar Rai'
'Masayoshi Nishiura'
'Masanori Takimoto'
'Shanshan Zhao'
'Yu Liu'
'Zhaomin Hou'

_publ_section_title
;
 Bis-Cyclometalated Iridium(III) Complexes Bearing Ancillary Guanidinate
 Ligands. Synthesis, Structure, and Highly Efficient Electroluminescence
;
_journal_name_full 'Inorganic Chemistry'
_journal_page_first 822
_journal_page_last 835
_journal_paper_doi 10.1021/ic201217a
_journal_volume 51
_journal_year 2012
_chemical_formula_sum 'C41 H40 Ir N5'
_chemical_formula_weight 794.98
_chemical_name_common Ir(ppy)2(Ph2gua)
_chemical_name_systematic
; 
 ? 
;
_space_group_IT_number 14
_symmetry_cell_setting monoclinic
_symmetry_space_group_name_Hall '-P 2yn'
_symmetry_space_group_name_H-M 'P 1 21/n 1'
_atom_sites_solution_hydrogens geom
_atom_sites_solution_primary direct
_atom_sites_solution_secondary difmap
_audit_creation_method SHELXL-97
_cell_angle_alpha 90.00
_cell_angle_beta 113.095(2)
_cell_angle_gamma 90.00
_cell_formula_units_Z 4
_cell_length_a 9.3240(14)
_cell_length_b 38.685(6)
_cell_length_c 10.3325(15)
_cell_measurement_temperature 173(2)
_cell_volume 3428.2(9)
_computing_cell_refinement 'Bruker SMART'
_computing_data_collection 'Bruker SMART'
_computing_data_reduction 'Bruker SHELXTL'
_computing_molecular_graphics 'Bruker SHELXTL'
_computing_publication_material 'Bruker SHELXTL'
_computing_structure_refinement 'SHELXL-97 (Sheldrick, 1997)'
_computing_structure_solution 'SHELXS-97 (Sheldrick, 1990)'
_diffrn_ambient_temperature 173(2)
_diffrn_measured_fraction_theta_full 0.994
_diffrn_measured_fraction_theta_max 0.994
_diffrn_measurement_device_type 'CCD area detector'
_diffrn_measurement_method 'phi and omega scans'
_diffrn_radiation_monochromator graphite
_diffrn_radiation_source 'fine-focus sealed tube'
_diffrn_radiation_type MoK\a
_diffrn_radiation_wavelength 0.71073
_diffrn_reflns_av_R_equivalents 0.0603
_diffrn_reflns_av_sigmaI/netI 0.0657
_diffrn_reflns_limit_h_max 11
_diffrn_reflns_limit_h_min -10
_diffrn_reflns_limit_k_max 46
_diffrn_reflns_limit_k_min -44
_diffrn_reflns_limit_l_max 6
_diffrn_reflns_limit_l_min -12
_diffrn_reflns_number 17805
_diffrn_reflns_theta_full 25.06
_diffrn_reflns_theta_max 25.06
_diffrn_reflns_theta_min 2.11
_exptl_absorpt_coefficient_mu 3.931
_exptl_absorpt_correction_T_max 0.8277
_exptl_absorpt_correction_T_min 0.3023
_exptl_absorpt_correction_type multi-scan
_exptl_absorpt_process_details SADABS
_exptl_crystal_colour yellow
_exptl_crystal_density_diffrn 1.540
_exptl_crystal_description prism
_exptl_crystal_F_000 1592
_exptl_crystal_size_max 0.40
_exptl_crystal_size_mid 0.30
_exptl_crystal_size_min 0.05
_refine_diff_density_max 1.923
_refine_diff_density_min -2.997
_refine_diff_density_rms 0.143
_refine_ls_extinction_method none
_refine_ls_goodness_of_fit_ref 1.126
_refine_ls_hydrogen_treatment none
_refine_ls_matrix_type full
_refine_ls_number_parameters 428
_refine_ls_number_reflns 6029
_refine_ls_number_restraints 0
_refine_ls_restrained_S_all 1.126
_refine_ls_R_factor_all 0.0636
_refine_ls_R_factor_gt 0.0488
_refine_ls_shift/su_max 0.001
_refine_ls_shift/su_mean 0.000
_refine_ls_structure_factor_coef Fsqd
_refine_ls_weighting_details 'calc w=1/[\s^2^(Fo^2^)+(0.0490P)^2^+0.0000P] where P=(Fo^2^+2Fc^2^)/3'
_refine_ls_weighting_scheme calc
_refine_ls_wR_factor_gt 0.1037
_refine_ls_wR_factor_ref 0.1082
_reflns_number_gt 4978
_reflns_number_total 6029
_reflns_threshold_expression >2sigma(I)
_cod_data_source_file ic201217a_si_002_01.cif
_cod_data_source_block 1
_cod_database_code 4327948

loop_
_symmetry_equiv_pos_as_xyz
'x, y, z'
'-x+1/2, y+1/2, -z+1/2'
'-x, -y, -z'
'x-1/2, -y-1/2, z-1/2'

loop_
_atom_site_label
_atom_site_type_symbol
_atom_site_fract_x
_atom_site_fract_y
_atom_site_fract_z
_atom_site_U_iso_or_equiv
_atom_site_adp_type
_atom_site_occupancy
_atom_site_symmetry_multiplicity
_atom_site_calc_flag
_atom_site_refinement_flags
Ir1 Ir 0.57608(3) 0.153277(7) 0.33228(3) 0.01877(10) Uani 1 1 d .
N1 N 0.6640(6) 0.13138(15) 0.5278(6) 0.0227(13) Uani 1 1 d .
N2 N 0.4968(6) 0.18004(14) 0.1482(6) 0.0188(13) Uani 1 1 d .
N3 N 0.3649(6) 0.12168(13) 0.2534(6) 0.0178(12) Uani 1 1 d .
N4 N 0.5784(6) 0.10334(14) 0.2328(6) 0.0195(13) Uani 1 1 d .
N5 N 0.3501(7) 0.06669(14) 0.1358(6) 0.0223(13) Uani 1 1 d .
C1 C 0.7943(7) 0.17264(17) 0.4012(7) 0.0190(15) Uani 1 1 d .
C2 C 0.5153(8) 0.19750(18) 0.3977(8) 0.0241(16) Uani 1 1 d .
C3 C 0.8868(8) 0.1641(2) 0.5434(7) 0.0247(17) Uani 1 1 d .
C4 C 1.0379(8) 0.17651(18) 0.6101(8) 0.0278(17) Uani 1 1 d .
H3 H 1.0958 0.1714 0.7067 0.033 Uiso 1 1 calc R
C5 C 1.1037(8) 0.19609(19) 0.5371(8) 0.0289(18) Uani 1 1 d .
H4 H 1.2075 0.2044 0.5821 0.035 Uiso 1 1 calc R
C6 C 1.0161(8) 0.20372(19) 0.3958(8) 0.0298(18) Uani 1 1 d .
H5 H 1.0613 0.2171 0.3443 0.036 Uiso 1 1 calc R
C7 C 0.8646(8) 0.19203(18) 0.3301(7) 0.0231(16) Uani 1 1 d .
H6 H 0.8074 0.1975 0.2338 0.028 Uiso 1 1 calc R
C8 C 0.8137(9) 0.1427(2) 0.6145(8) 0.034(2) Uani 1 1 d .
C9 C 0.8807(9) 0.1282(3) 0.7496(8) 0.047(3) Uani 1 1 d .
H8 H 0.9856 0.1338 0.8078 0.057 Uiso 1 1 calc R
C10 C 0.8008(10) 0.1067(3) 0.7993(9) 0.057(3) Uani 1 1 d .
H9 H 0.8462 0.0985 0.8934 0.069 Uiso 1 1 calc R
C11 C 0.6506(10) 0.0967(3) 0.7113(9) 0.054(3) Uani 1 1 d .
H10 H 0.5931 0.0809 0.7425 0.065 Uiso 1 1 calc R
C12 C 0.5885(9) 0.1102(2) 0.5786(8) 0.0309(18) Uani 1 1 d .
H11 H 0.4848 0.1040 0.5196 0.037 Uiso 1 1 calc R
C13 C 0.5283(8) 0.2065(2) 0.5337(8) 0.0280(17) Uani 1 1 d .
H17 H 0.5733 0.1906 0.6088 0.034 Uiso 1 1 calc R
C14 C 0.4765(9) 0.2382(2) 0.5600(9) 0.040(2) Uani 1 1 d .
H16 H 0.4873 0.2437 0.6530 0.047 Uiso 1 1 calc R
C15 C 0.4087(9) 0.2623(2) 0.4526(10) 0.040(2) Uani 1 1 d .
H15 H 0.3722 0.2838 0.4719 0.049 Uiso 1 1 calc R
C16 C 0.3952(9) 0.25452(19) 0.3183(10) 0.037(2) Uani 1 1 d .
H14 H 0.3514 0.2709 0.2447 0.045 Uiso 1 1 calc R
C17 C 0.4464(8) 0.22231(18) 0.2907(8) 0.0251(17) Uani 1 1 d .
C18 C 0.4362(8) 0.21204(18) 0.1497(8) 0.0249(17) Uani 1 1 d .
C19 C 0.3659(9) 0.2311(2) 0.0271(8) 0.0346(19) Uani 1 1 d .
H19 H 0.3211 0.2530 0.0293 0.042 Uiso 1 1 calc R
C20 C 0.3617(9) 0.2179(2) -0.0967(9) 0.038(2) Uani 1 1 d .
H20 H 0.3120 0.2304 -0.1818 0.046 Uiso 1 1 calc R
C21 C 0.4293(9) 0.1867(2) -0.0980(8) 0.0319(18) Uani 1 1 d .
H21 H 0.4313 0.1778 -0.1830 0.038 Uiso 1 1 calc R
C22 C 0.4940(8) 0.16832(19) 0.0242(8) 0.0258(17) Uani 1 1 d .
H22 H 0.5388 0.1464 0.0218 0.031 Uiso 1 1 calc R
C23 C 0.4312(8) 0.09727(18) 0.2078(7) 0.0214(16) Uani 1 1 d .
C24 C 0.1976(8) 0.12413(18) 0.2185(8) 0.0253(17) Uani 1 1 d .
H24 H 0.1436 0.1044 0.1556 0.030 Uiso 1 1 calc R
C25 C 0.1336(9) 0.15824(18) 0.1424(9) 0.0320(19) Uani 1 1 d .
H25A H 0.1825 0.1776 0.2053 0.048 Uiso 1 1 calc R
H25B H 0.0205 0.1591 0.1152 0.048 Uiso 1 1 calc R
H25C H 0.1571 0.1599 0.0581 0.048 Uiso 1 1 calc R
C26 C 0.1673(9) 0.1222(2) 0.3526(9) 0.037(2) Uani 1 1 d .
H26A H 0.1963 0.0992 0.3949 0.056 Uiso 1 1 calc R
H26B H 0.0563 0.1263 0.3303 0.056 Uiso 1 1 calc R
H26C H 0.2296 0.1398 0.4192 0.056 Uiso 1 1 calc R
C27 C 0.8155(8) 0.0719(2) 0.3716(8) 0.0341(19) Uani 1 1 d .
H27A H 0.8657 0.0942 0.4077 0.051 Uiso 1 1 calc R
H27B H 0.8930 0.0557 0.3647 0.051 Uiso 1 1 calc R
H27C H 0.7709 0.0626 0.4358 0.051 Uiso 1 1 calc R
C28 C 0.6863(8) 0.07713(19) 0.2264(7) 0.0255(16) Uani 1 1 d .
H28 H 0.6281 0.0549 0.1964 0.031 Uiso 1 1 calc R
C29 C 0.7525(9) 0.0870(2) 0.1179(9) 0.043(2) Uani 1 1 d .
H29A H 0.6673 0.0891 0.0251 0.064 Uiso 1 1 calc R
H29B H 0.8256 0.0692 0.1148 0.064 Uiso 1 1 calc R
H29C H 0.8072 0.1092 0.1441 0.064 Uiso 1 1 calc R
C30 C 0.3668(9) 0.03622(19) 0.3449(8) 0.0307(18) Uani 1 1 d .
H30 H 0.4678 0.0457 0.3930 0.037 Uiso 1 1 calc R
C31 C 0.2846(8) 0.04419(18) 0.2045(7) 0.0223(16) Uani 1 1 d .
C32 C 0.1371(9) 0.03042(19) 0.1365(8) 0.0306(18) Uani 1 1 d .
H32 H 0.0786 0.0356 0.0402 0.037 Uiso 1 1 calc R
C33 C 0.1587(11) 0.0006(2) 0.3488(10) 0.044(2) Uani 1 1 d .
H33 H 0.1161 -0.0146 0.3967 0.053 Uiso 1 1 calc R
C34 C 0.3047(10) 0.0146(2) 0.4171(9) 0.040(2) Uani 1 1 d .
H34 H 0.3630 0.0095 0.5135 0.048 Uiso 1 1 calc R
C35 C 0.0746(10) 0.0090(2) 0.2086(10) 0.043(2) Uani 1 1 d .
H35 H -0.0275 0.0000 0.1614 0.052 Uiso 1 1 calc R
C36 C 0.3170(8) 0.06353(17) -0.0105(7) 0.0220(16) Uani 1 1 d .
C37 C 0.2496(9) 0.0895(2) -0.2379(8) 0.038(2) Uani 1 1 d .
H37 H 0.2255 0.1095 -0.2959 0.046 Uiso 1 1 calc R
C38 C 0.3265(9) 0.03141(18) -0.0674(8) 0.0301(18) Uani 1 1 d .
H38 H 0.3553 0.0115 -0.0088 0.036 Uiso 1 1 calc R
C39 C 0.2805(8) 0.09269(18) -0.0958(8) 0.0274(17) Uani 1 1 d .
H39 H 0.2767 0.1147 -0.0568 0.033 Uiso 1 1 calc R
C40 C 0.2535(10) 0.0578(2) -0.2955(9) 0.038(2) Uani 1 1 d .
H40 H 0.2289 0.0557 -0.3936 0.046 Uiso 1 1 calc R
C41 C 0.2939(10) 0.0285(2) -0.2094(9) 0.037(2) Uani 1 1 d .
H41 H 0.2991 0.0066 -0.2487 0.044 Uiso 1 1 calc R

loop_
_atom_site_aniso_label
_atom_site_aniso_U_11
_atom_site_aniso_U_22
_atom_site_aniso_U_33
_atom_site_aniso_U_23
_atom_site_aniso_U_13
_atom_site_aniso_U_12
Ir1 0.02016(16) 0.02036(16) 0.01333(15) -0.00150(13) 0.00391(11) -0.00204(13)
N1 0.023(3) 0.028(3) 0.018(3) 0.002(3) 0.009(3) 0.004(3)
N2 0.022(3) 0.014(3) 0.018(3) 0.002(2) 0.004(3) 0.000(2)
N3 0.024(3) 0.012(3) 0.018(3) -0.005(2) 0.009(3) -0.004(2)
N4 0.017(3) 0.018(3) 0.022(3) 0.000(3) 0.007(3) 0.001(2)
N5 0.030(3) 0.016(3) 0.017(3) -0.003(3) 0.005(3) -0.007(3)
C1 0.017(3) 0.018(4) 0.021(4) -0.002(3) 0.007(3) -0.006(3)
C2 0.021(4) 0.022(4) 0.027(4) -0.001(3) 0.007(3) -0.007(3)
C3 0.015(4) 0.045(5) 0.012(4) -0.006(3) 0.003(3) 0.003(3)
C4 0.032(4) 0.025(4) 0.021(4) -0.005(3) 0.005(4) -0.001(3)
C5 0.019(4) 0.036(5) 0.029(4) -0.008(4) 0.006(3) -0.008(3)
C6 0.028(4) 0.033(4) 0.035(5) -0.001(4) 0.019(4) -0.003(3)
C7 0.027(4) 0.024(4) 0.018(4) 0.000(3) 0.008(3) -0.001(3)
C8 0.041(5) 0.045(5) 0.030(5) 0.020(4) 0.028(4) 0.020(4)
C9 0.026(4) 0.093(8) 0.014(4) 0.015(5) -0.003(4) -0.010(5)
C10 0.038(5) 0.103(9) 0.026(5) 0.022(5) 0.007(4) -0.011(5)
C11 0.044(6) 0.091(8) 0.031(5) 0.018(5) 0.018(5) -0.006(5)
C12 0.025(4) 0.044(5) 0.022(4) 0.002(4) 0.007(4) -0.007(4)
C13 0.027(4) 0.034(4) 0.022(4) -0.009(4) 0.009(3) -0.007(3)
C14 0.037(5) 0.046(5) 0.041(5) -0.027(5) 0.022(4) -0.012(4)
C15 0.041(5) 0.026(5) 0.057(6) -0.020(4) 0.022(5) -0.005(4)
C16 0.038(5) 0.017(4) 0.053(6) -0.008(4) 0.014(4) -0.004(3)
C17 0.025(4) 0.018(4) 0.031(4) -0.009(3) 0.008(4) -0.008(3)
C18 0.020(4) 0.023(4) 0.030(5) -0.001(3) 0.009(3) -0.006(3)
C19 0.040(5) 0.021(4) 0.032(5) 0.002(4) 0.002(4) 0.003(3)
C20 0.047(5) 0.027(5) 0.026(5) 0.009(4) -0.001(4) -0.009(4)
C21 0.042(5) 0.032(5) 0.015(4) -0.003(3) 0.005(4) -0.006(4)
C22 0.033(4) 0.019(4) 0.024(4) 0.000(3) 0.010(4) 0.000(3)
C23 0.029(4) 0.022(4) 0.006(3) 0.002(3) -0.001(3) -0.003(3)
C24 0.019(4) 0.022(4) 0.029(4) -0.003(3) 0.004(3) -0.001(3)
C25 0.031(4) 0.025(4) 0.038(5) -0.001(4) 0.011(4) 0.003(3)
C26 0.038(5) 0.034(5) 0.045(5) 0.008(4) 0.021(4) 0.003(4)
C27 0.031(4) 0.044(5) 0.025(4) 0.009(4) 0.009(4) 0.011(4)
C28 0.032(4) 0.022(4) 0.024(4) 0.000(3) 0.012(3) 0.004(3)
C29 0.044(5) 0.057(6) 0.032(5) 0.001(4) 0.019(4) 0.019(4)
C30 0.036(4) 0.025(4) 0.027(4) 0.003(4) 0.008(4) 0.000(3)
C31 0.029(4) 0.017(4) 0.023(4) -0.003(3) 0.012(3) -0.001(3)
C32 0.034(4) 0.034(5) 0.022(4) -0.006(4) 0.009(4) -0.007(3)
C33 0.064(6) 0.033(5) 0.049(6) 0.000(4) 0.036(5) -0.003(4)
C34 0.052(6) 0.042(5) 0.033(5) 0.005(4) 0.024(5) 0.008(4)
C35 0.043(5) 0.043(5) 0.050(6) -0.015(5) 0.025(5) -0.015(4)
C36 0.025(4) 0.019(4) 0.021(4) -0.004(3) 0.007(3) -0.002(3)
C37 0.058(6) 0.025(5) 0.026(5) 0.006(4) 0.011(4) 0.002(4)
C38 0.043(5) 0.018(4) 0.032(5) -0.006(3) 0.018(4) -0.003(3)
C39 0.036(4) 0.019(4) 0.023(4) -0.007(3) 0.007(4) 0.000(3)
C40 0.057(6) 0.035(5) 0.022(4) -0.008(4) 0.014(4) -0.009(4)
C41 0.056(5) 0.025(4) 0.036(5) -0.010(4) 0.024(4) 0.002(4)

loop_
_atom_type_symbol
_atom_type_description
_atom_type_scat_dispersion_real
_atom_type_scat_dispersion_imag
_atom_type_scat_source
C C 0.0033 0.0016 'International Tables Vol C Tables 4.2.6.8 and 6.1.1.4'
H H 0.0000 0.0000 'International Tables Vol C Tables 4.2.6.8 and 6.1.1.4'
N N 0.0061 0.0033 'International Tables Vol C Tables 4.2.6.8 and 6.1.1.4'
Ir Ir -1.4442 7.9887 'International Tables Vol C Tables 4.2.6.8 and 6.1.1.4'

loop_
_geom_angle_atom_site_label_1
_geom_angle_atom_site_label_2
_geom_angle_atom_site_label_3
_geom_angle
C2 Ir1 C1 86.8(3)
C2 Ir1 N2 80.4(3)
C1 Ir1 N2 95.0(2)
C2 Ir1 N1 94.4(3)
C1 Ir1 N1 81.2(2)
N2 Ir1 N1 173.8(2)
C2 Ir1 N3 105.7(2)
C1 Ir1 N3 167.3(2)
N2 Ir1 N3 89.5(2)
N1 Ir1 N3 95.2(2)
C2 Ir1 N4 165.4(2)
C1 Ir1 N4 107.4(2)
N2 Ir1 N4 94.4(2)
N1 Ir1 N4 91.4(2)
N3 Ir1 N4 60.36(19)
C2 Ir1 C23 135.7(2)
C1 Ir1 C23 137.5(2)
N2 Ir1 C23 91.9(2)
N1 Ir1 C23 94.2(2)
N3 Ir1 C23 30.17(19)
N4 Ir1 C23 30.20(19)
C12 N1 C8 119.6(6)
C12 N1 Ir1 125.6(5)
C8 N1 Ir1 114.6(4)
C22 N2 C18 117.5(6)
C22 N2 Ir1 125.6(5)
C18 N2 Ir1 116.9(5)
C23 N3 C24 124.5(6)
C23 N3 Ir1 93.1(4)
C24 N3 Ir1 140.8(4)
C23 N4 C28 123.8(6)
C23 N4 Ir1 92.7(4)
C28 N4 Ir1 140.6(5)
C31 N5 C36 121.8(5)
C31 N5 C23 119.4(5)
C36 N5 C23 118.0(5)
C7 C1 C3 117.0(6)
C7 C1 Ir1 129.5(5)
C3 C1 Ir1 113.5(5)
C13 C2 C17 116.6(7)
C13 C2 Ir1 128.7(6)
C17 C2 Ir1 114.7(5)
C4 C3 C1 121.3(7)
C4 C3 C8 122.4(7)
C1 C3 C8 116.3(6)
C5 C4 C3 120.2(7)
C4 C5 C6 119.2(7)
C7 C6 C5 120.7(7)
C6 C7 C1 121.6(7)
N1 C8 C9 117.1(7)
N1 C8 C3 113.9(6)
C9 C8 C3 128.3(8)
C10 C9 C8 121.9(8)
C9 C10 C11 119.3(8)
C12 C11 C10 118.0(8)
N1 C12 C11 123.8(7)
C14 C13 C2 121.1(8)
C13 C14 C15 121.3(8)
C16 C15 C14 119.4(7)
C15 C16 C17 119.6(8)
C16 C17 C2 122.0(7)
C16 C17 C18 123.0(7)
C2 C17 C18 115.0(6)
N2 C18 C19 121.4(7)
N2 C18 C17 112.9(6)
C19 C18 C17 125.6(7)
C20 C19 C18 119.2(7)
C19 C20 C21 119.8(8)
C20 C21 C22 119.3(7)
N2 C22 C21 122.7(7)
N3 C23 N4 113.8(6)
N3 C23 N5 123.3(6)
N4 C23 N5 122.9(6)
N3 C23 Ir1 56.8(3)
N4 C23 Ir1 57.1(3)
N5 C23 Ir1 178.6(5)
N3 C24 C26 109.5(6)
N3 C24 C25 110.2(6)
C26 C24 C25 109.7(6)
N4 C28 C27 110.0(6)
N4 C28 C29 110.3(6)
C27 C28 C29 111.4(6)
C31 C30 C34 121.4(7)
C32 C31 C30 118.6(7)
C32 C31 N5 121.7(6)
C30 C31 N5 119.7(6)
C31 C32 C35 120.1(7)
C34 C33 C35 119.0(8)
C33 C34 C30 119.9(8)
C32 C35 C33 121.1(8)
C39 C36 C38 119.8(7)
C39 C36 N5 120.1(6)
C38 C36 N5 120.1(6)
C40 C37 C39 120.6(7)
C41 C38 C36 119.8(7)
C37 C39 C36 119.9(7)
C37 C40 C41 119.7(7)
C38 C41 C40 120.2(7)

loop_
_geom_bond_atom_site_label_1
_geom_bond_atom_site_label_2
_geom_bond_distance
Ir1 C2 2.002(7)
Ir1 C1 2.018(6)
Ir1 N2 2.033(5)
Ir1 N1 2.043(6)
Ir1 N3 2.186(5)
Ir1 N4 2.193(5)
Ir1 C23 2.610(7)
N1 C12 1.315(9)
N1 C8 1.400(10)
N2 C22 1.350(9)
N2 C18 1.363(9)
N3 C23 1.313(8)
N3 C24 1.460(8)
N4 C23 1.314(8)
N4 C28 1.448(8)
N5 C31 1.405(8)
N5 C36 1.424(8)
N5 C23 1.444(8)
C1 C7 1.382(9)
C1 C3 1.420(9)
C2 C13 1.406(10)
C2 C17 1.414(10)
C3 C4 1.388(10)
C3 C8 1.444(10)
C4 C5 1.372(10)
C5 C6 1.396(10)
C6 C7 1.381(9)
C8 C9 1.403(10)
C9 C10 1.345(11)
C10 C11 1.393(13)
C11 C12 1.366(11)
C13 C14 1.383(10)
C14 C15 1.395(12)
C15 C16 1.376(11)
C16 C17 1.403(10)
C17 C18 1.476(10)
C18 C19 1.388(10)
C19 C20 1.363(11)
C20 C21 1.364(11)
C21 C22 1.366(10)
C24 C26 1.521(10)
C24 C25 1.532(9)
C27 C28 1.525(10)
C28 C29 1.526(9)
C30 C31 1.384(10)
C30 C34 1.389(10)
C31 C32 1.382(10)
C32 C35 1.386(10)
C33 C34 1.374(12)
C33 C35 1.388(12)
C36 C39 1.389(9)
C36 C38 1.393(9)
C37 C40 1.371(10)
C37 C39 1.387(10)
C38 C41 1.381(10)
C40 C41 1.397(11)
